data_4060921
loop_
_publ_author_name
'Onitsuka, Kiyotaka'
'Yamamoto, Mari'
'Mori, Tomoko'
'Takei, Fumie'
'Takahashi, Shigetoshi'

_publ_section_title
;
 Living Polymerization of Bulky Aryl Isocyanide with Arylrhodium Complexes
;
_journal_coden_ASTM ORGND7
_journal_issue 5
_journal_name_full Organometallics
_journal_page_first 1270
_journal_page_last 1278
_journal_paper_doi 10.1021/om0509692
_journal_volume 25
_journal_year 2006
_chemical_formula_moiety 'C36 H32 P Rh '
_chemical_formula_sum 'C36 H32 P Rh'
_chemical_formula_weight 598.53
_space_group_IT_number 14
_symmetry_cell_setting monoclinic
_symmetry_space_group_name_Hall '-P 2yn'
_symmetry_space_group_name_H-M 'P 1 21/n 1'
_cell_angle_alpha 90
_cell_angle_beta 105.5(1)
_cell_angle_gamma 90
_cell_formula_units_Z 4
_cell_length_a 11.42(2)
_cell_length_b 14.78(3)
_cell_length_c 17.18(3)
_cell_measurement_temperature 198.2
_cell_volume 2795(7)
_exptl_crystal_density_diffrn 1.422
_cod_duplicate_entry 4074878
_cod_original_sg_symbol_H-M 'P 21/n'
_cod_original_formula_sum 'C36 H32 P Rh '
_cod_database_code 4060921

loop_
_symmetry_equiv_pos_as_xyz
x,y,z
1/2-x,1/2+y,1/2-z
-x,-y,-z
1/2+x,1/2-y,1/2+z

loop_
_atom_site_label
_atom_site_type_symbol
_atom_site_fract_x
_atom_site_fract_y
_atom_site_fract_z
_atom_site_U_iso_or_equiv
_atom_site_adp_type
_atom_site_occupancy
_atom_site_calc_flag
_atom_site_refinement_flags
_atom_site_disorder_assembly
_atom_site_disorder_group
Rh(1) Rh 0.11118(4) 0.15142(4) 0.19439(3) 0.0287(1) Uani 1.00 d . . .
P(1) P 0.1789(2) 0.1599(1) 0.3326(1) 0.0289(4) Uani 1.00 d . . .
C(1) C -0.0530(6) 0.2111(5) 0.1889(4) 0.032(2) Uani 1.00 d . . .
C(2) C -0.0667(7) 0.3036(5) 0.1788(4) 0.039(2) Uani 1.00 d . . .
C(3) C -0.1807(8) 0.3456(6) 0.1696(5) 0.049(2) Uani 1.00 d . . .
C(4) C -0.2787(8) 0.2981(7) 0.1741(5) 0.055(3) Uani 1.00 d . . .
C(5) C -0.2730(6) 0.2032(6) 0.1837(4) 0.044(2) Uani 1.00 d . . .
C(6) C -0.3723(7) 0.1489(8) 0.1864(6) 0.062(3) Uani 1.00 d . . .
C(7) C -0.3668(7) 0.0584(9) 0.1924(6) 0.068(3) Uani 1.00 d . . .
C(8) C -0.2547(8) 0.0138(6) 0.2001(5) 0.055(3) Uani 1.00 d . . .
C(9) C -0.1532(6) 0.0635(5) 0.1985(5) 0.040(2) Uani 1.00 d . . .
C(10) C -0.1581(6) 0.1597(5) 0.1899(4) 0.038(2) Uani 1.00 d . . .
C(11) C 0.0393(9) 0.3645(5) 0.1778(6) 0.058(3) Uani 1.00 d . . .
C(12) C 0.2803(6) 0.1406(5) 0.1593(5) 0.042(2) Uani 1.00 d . . .
C(13) C 0.2456(7) 0.0548(5) 0.1710(5) 0.044(2) Uani 1.00 d . . .
C(14) C 0.1643(7) 0.0234(5) 0.0896(5) 0.040(2) Uani 1.00 d . . .
C(15) C 0.2290(7) 0.0692(6) 0.0322(5) 0.048(2) Uani 1.00 d . . .
C(16) C 0.2239(7) 0.1635(5) 0.0700(5) 0.043(2) Uani 1.00 d . . .
C(17) C 0.0903(7) 0.1706(5) 0.0655(4) 0.038(2) Uani 1.00 d . . .
C(18) C 0.0513(6) 0.0852(5) 0.0771(4) 0.036(2) Uani 1.00 d . . .
C(19) C 0.1584(6) 0.0556(4) 0.3849(4) 0.031(2) Uani 1.00 d . . .
C(20) C 0.1637(7) 0.0551(5) 0.4665(5) 0.044(2) Uani 1.00 d . . .
C(21) C 0.1445(7) -0.0261(6) 0.5038(5) 0.048(2) Uani 1.00 d . . .
C(22) C 0.1205(7) -0.1036(6) 0.4596(6) 0.053(3) Uani 1.00 d . . .
C(23) C 0.1160(8) -0.1044(5) 0.3791(6) 0.051(3) Uani 1.00 d . . .
C(24) C 0.1354(7) -0.0244(5) 0.3419(5) 0.039(2) Uani 1.00 d . . .
C(25) C 0.3435(6) 0.1785(5) 0.3624(4) 0.037(2) Uani 1.00 d . . .
C(26) C 0.4247(7) 0.1125(6) 0.3990(5) 0.048(2) Uani 1.00 d . . .
C(27) C 0.5493(8) 0.1251(7) 0.4133(7) 0.068(3) Uani 1.00 d . . .
C(28) C 0.5926(8) 0.2019(8) 0.3889(7) 0.069(3) Uani 1.00 d . . .
C(29) C 0.5145(8) 0.2701(7) 0.3508(5) 0.058(3) Uani 1.00 d . . .
C(30) C 0.3888(7) 0.2567(6) 0.3372(5) 0.044(2) Uani 1.00 d . . .
C(31) C 0.1214(6) 0.2451(4) 0.3902(4) 0.029(2) Uani 1.00 d . . .
C(32) C 0.1981(7) 0.2977(5) 0.4499(4) 0.036(2) Uani 1.00 d . . .
C(33) C 0.1492(7) 0.3599(5) 0.4928(5) 0.042(2) Uani 1.00 d . . .
C(34) C 0.0252(8) 0.3703(5) 0.4763(5) 0.046(2) Uani 1.00 d . . .
C(35) C -0.0507(7) 0.3163(5) 0.4196(5) 0.040(2) Uani 1.00 d . . .
C(36) C -0.0031(6) 0.2545(5) 0.3766(4) 0.037(2) Uani 1.00 d . . .
H(1) H -0.1877 0.4093 0.1615 0.0594 Uiso 1.00 calc . . .
H(2) H -0.3538 0.3279 0.1693 0.0669 Uiso 1.00 calc . . .
H(3) H -0.4474 0.1779 0.1838 0.0755 Uiso 1.00 calc . . .
H(4) H -0.4369 0.0242 0.1931 0.0783 Uiso 1.00 calc . . .
H(5) H -0.2495 -0.0501 0.2046 0.0656 Uiso 1.00 calc . . .
H(6) H -0.0778 0.0332 0.2037 0.0474 Uiso 1.00 calc . . .
H(7) H 0.1805 0.1091 0.4970 0.0522 Uiso 1.00 calc . . .
H(8) H 0.1485 -0.0267 0.5597 0.0558 Uiso 1.00 calc . . .
H(9) H 0.1057 -0.1583 0.4845 0.0628 Uiso 1.00 calc . . .
H(10) H 0.1005 -0.1592 0.3491 0.0615 Uiso 1.00 calc . . .
H(11) H 0.1321 -0.0245 0.2860 0.0462 Uiso 1.00 calc . . .
H(12) H 0.3952 0.0574 0.4157 0.0570 Uiso 1.00 calc . . .
H(13) H 0.6044 0.0802 0.4385 0.0794 Uiso 1.00 calc . . .
H(14) H 0.6767 0.2111 0.3974 0.0784 Uiso 1.00 calc . . .
H(15) H 0.5447 0.3243 0.3337 0.0665 Uiso 1.00 calc . . .
H(16) H 0.3340 0.3025 0.3111 0.0519 Uiso 1.00 calc . . .
H(17) H 0.2833 0.2909 0.4605 0.0429 Uiso 1.00 calc . . .
H(18) H 0.2017 0.3952 0.5342 0.0502 Uiso 1.00 calc . . .
H(19) H -0.0081 0.4152 0.5035 0.0528 Uiso 1.00 calc . . .
H(20) H -0.1358 0.3221 0.4099 0.0473 Uiso 1.00 calc . . .
H(21) H -0.0570 0.2177 0.3372 0.0444 Uiso 1.00 calc . . .
H(22) H 0.3545 0.1663 0.1897 0.0529 Uiso 1.00 calc . . .
H(23) H 0.2919 0.0143 0.2105 0.0514 Uiso 1.00 calc . . .
H(24) H 0.1495 -0.0397 0.0832 0.0488 Uiso 1.00 calc . . .
H(25) H 0.2597 0.2120 0.0484 0.0511 Uiso 1.00 calc . . .
H(26) H 0.0384 0.2156 0.0349 0.0482 Uiso 1.00 calc . . .
H(27) H -0.0292 0.0648 0.0545 0.0418 Uiso 1.00 calc . . .
H(28) H 0.3088 0.0477 0.0380 0.0547 Uiso 1.00 calc . . .
H(29) H 0.1839 0.0662 -0.0229 0.0547 Uiso 1.00 calc . . .
H(30) H 0.1099 0.3295 0.1839 0.0693 Uiso 1.00 calc . . .
H(31) H 0.0213 0.3966 0.1282 0.0693 Uiso 1.00 calc . . .
H(32) H 0.0503 0.4066 0.2213 0.0693 Uiso 1.00 calc . . .

loop_
_atom_site_aniso_label
_atom_site_aniso_U_11
_atom_site_aniso_U_22
_atom_site_aniso_U_33
_atom_site_aniso_U_12
_atom_site_aniso_U_13
_atom_site_aniso_U_23
Rh(1) 0.0237(3) 0.0327(3) 0.0310(3) -0.0001(2) 0.0096(2) -0.0046(3)
P(1) 0.0260(8) 0.0259(8) 0.0365(9) -0.0022(7) 0.0116(7) -0.0036(7)
C(1) 0.026(3) 0.041(4) 0.027(4) 0.002(3) 0.005(3) -0.004(3)
C(2) 0.041(4) 0.041(4) 0.031(4) 0.010(3) 0.006(3) 0.002(3)
C(3) 0.054(5) 0.039(4) 0.054(5) 0.019(4) 0.016(4) -0.001(4)
C(4) 0.048(5) 0.073(6) 0.042(5) 0.024(5) 0.007(4) -0.004(4)
C(5) 0.026(4) 0.074(6) 0.031(4) 0.002(4) 0.004(3) -0.006(4)
C(6) 0.032(4) 0.096(8) 0.066(6) -0.013(5) 0.026(4) -0.020(6)
C(7) 0.036(5) 0.116(9) 0.055(6) -0.028(5) 0.021(4) -0.006(6)
C(8) 0.053(5) 0.065(6) 0.043(5) -0.027(4) 0.008(4) -0.001(4)
C(9) 0.035(4) 0.047(4) 0.043(4) -0.004(3) 0.018(3) 0.002(3)
C(10) 0.032(3) 0.050(4) 0.037(4) -0.003(3) 0.016(3) -0.009(3)
C(11) 0.067(6) 0.031(4) 0.080(7) -0.002(4) 0.028(5) 0.001(4)
C(12) 0.027(3) 0.050(5) 0.055(5) -0.003(3) 0.020(3) -0.012(4)
C(13) 0.039(4) 0.049(5) 0.043(4) 0.010(4) 0.011(4) -0.006(4)
C(14) 0.049(4) 0.031(4) 0.045(4) -0.001(3) 0.019(4) -0.006(3)
C(15) 0.053(5) 0.048(5) 0.051(5) -0.012(4) 0.027(4) -0.014(4)
C(16) 0.049(4) 0.038(4) 0.051(5) -0.014(4) 0.029(4) -0.007(3)
C(17) 0.039(4) 0.043(4) 0.033(4) 0.000(3) 0.013(3) -0.001(3)
C(18) 0.031(3) 0.053(4) 0.024(3) -0.006(3) 0.003(3) -0.012(3)
C(19) 0.026(3) 0.029(3) 0.040(4) 0.001(3) 0.010(3) 0.007(3)
C(20) 0.047(4) 0.041(4) 0.049(5) 0.007(4) 0.022(4) 0.008(4)
C(21) 0.042(4) 0.048(5) 0.056(5) 0.009(4) 0.020(4) 0.025(4)
C(22) 0.035(4) 0.040(5) 0.086(7) 0.005(4) 0.019(4) 0.019(5)
C(23) 0.050(5) 0.034(4) 0.068(6) -0.004(4) 0.013(4) 0.003(4)
C(24) 0.040(4) 0.028(4) 0.049(5) -0.002(3) 0.013(3) -0.001(3)
C(25) 0.037(4) 0.039(4) 0.038(4) -0.005(3) 0.017(3) -0.015(3)
C(26) 0.033(4) 0.045(5) 0.066(6) 0.004(3) 0.013(4) -0.006(4)
C(27) 0.031(4) 0.079(7) 0.086(8) 0.003(4) 0.003(5) -0.027(6)
C(28) 0.030(4) 0.097(8) 0.081(7) -0.014(5) 0.017(5) -0.041(6)
C(29) 0.060(6) 0.076(6) 0.044(5) -0.038(5) 0.025(5) -0.025(5)
C(30) 0.037(4) 0.052(5) 0.044(4) -0.014(3) 0.011(3) -0.010(4)
C(31) 0.035(4) 0.029(3) 0.025(3) -0.004(3) 0.011(3) 0.002(3)
C(32) 0.043(4) 0.033(4) 0.035(4) 0.001(3) 0.016(3) -0.001(3)
C(33) 0.052(4) 0.033(4) 0.043(4) -0.005(3) 0.016(4) -0.010(3)
C(34) 0.061(5) 0.032(4) 0.056(5) 0.010(3) 0.032(4) -0.003(3)
C(35) 0.042(4) 0.037(4) 0.045(4) 0.009(3) 0.016(4) 0.005(3)
C(36) 0.037(4) 0.045(4) 0.035(4) -0.007(3) 0.017(3) -0.009(3)

loop_
_geom_bond_atom_site_label_1
_geom_bond_atom_site_label_2
_geom_bond_distance
_geom_bond_site_symmetry_1
_geom_bond_site_symmetry_2
_geom_bond_publ_flag
Rh(1) P(1) 2.296(2) . . yes
Rh(1) C(1) 2.052(7) . . yes
Rh(1) C(12) 2.179(7) . . yes
Rh(1) C(13) 2.211(7) . . yes
Rh(1) C(17) 2.181(7) . . yes
Rh(1) C(18) 2.180(7) . . yes
P(1) C(19) 1.832(7) . . yes
P(1) C(25) 1.832(8) . . yes
P(1) C(31) 1.828(7) . . yes
C(1) C(2) 1.38(1) . . yes
C(1) C(10) 1.425(10) . . yes
C(2) C(3) 1.41(1) . . yes
C(2) C(11) 1.51(1) . . yes
C(3) C(4) 1.34(1) . . yes
C(3) H(1) 0.952 . . no
C(4) C(5) 1.41(1) . . yes
C(4) H(2) 0.948 . . no
C(5) C(6) 1.40(1) . . yes
C(5) C(10) 1.44(1) . . yes
C(6) C(7) 1.34(1) . . yes
C(6) H(3) 0.949 . . no
C(7) C(8) 1.41(1) . . yes
C(7) H(4) 0.950 . . no
C(8) C(9) 1.38(1) . . yes
C(8) H(5) 0.948 . . no
C(9) C(10) 1.43(1) . . yes
C(9) H(6) 0.953 . . no
C(11) H(30) 0.941 . . no
C(11) H(31) 0.948 . . no
C(11) H(32) 0.954 . . no
C(12) C(13) 1.36(1) . . yes
C(12) C(16) 1.53(1) . . yes
C(12) H(22) 0.948 . . no
C(13) C(14) 1.53(1) . . yes
C(13) H(23) 0.953 . . no
C(14) C(15) 1.54(1) . . yes
C(14) C(18) 1.55(1) . . yes
C(14) H(24) 0.949 . . no
C(15) C(16) 1.54(1) . . yes
C(15) H(28) 0.945 . . no
C(15) H(29) 0.950 . . no
C(16) C(17) 1.51(1) . . yes
C(16) H(25) 0.949 . . no
C(17) C(18) 1.37(1) . . yes
C(17) H(26) 0.950 . . no
C(18) H(27) 0.946 . . no
C(19) C(20) 1.39(1) . . yes
C(19) C(24) 1.382(10) . . yes
C(20) C(21) 1.40(1) . . yes
C(20) H(7) 0.946 . . no
C(21) C(22) 1.36(1) . . yes
C(21) H(8) 0.948 . . no
C(22) C(23) 1.37(1) . . yes
C(22) H(9) 0.951 . . no
C(23) C(24) 1.39(1) . . yes
C(23) H(10) 0.950 . . no
C(24) H(11) 0.951 . . no
C(25) C(26) 1.38(1) . . yes
C(25) C(30) 1.38(1) . . yes
C(26) C(27) 1.39(1) . . yes
C(26) H(12) 0.954 . . no
C(27) C(28) 1.35(1) . . yes
C(27) H(13) 0.938 . . no
C(28) C(29) 1.39(1) . . yes
C(28) H(14) 0.942 . . no
C(29) C(30) 1.41(1) . . yes
C(29) H(15) 0.951 . . no
C(30) H(16) 0.950 . . no
C(31) C(32) 1.395(10) . . yes
C(31) C(36) 1.385(10) . . yes
C(32) C(33) 1.385(10) . . yes
C(32) H(17) 0.947 . . no
C(33) C(34) 1.38(1) . . yes
C(33) H(18) 0.954 . . no
C(34) C(35) 1.37(1) . . yes
C(34) H(19) 0.948 . . no
C(35) C(36) 1.375(10) . . yes
C(35) H(20) 0.945 . . no
C(36) H(21) 0.955 . . no
